data_2221026
loop_
_publ_author_name
'Seshadri, P. R.'
'Balakrishnan, B.'
'Ilangovan, K.'
'Sureshbabu, R.'
'Mohanakrishnan, A. K.'

_publ_section_title
;
 Ethyl 2-[<i>N</i>-(2-Formylphenyl)benzenesulfonamido]acetate
;
_journal_coeditor_code CI2763
_journal_issue 3
_journal_name_full 'Acta Crystallographica Section E'
_journal_page_first o530
_journal_paper_doi 10.1107/S1600536809004413
_journal_volume 65
_journal_year 2009
_chemical_formula_iupac 'C17 H17 N O5 S'
_chemical_formula_moiety 'C17 H17 N O5 S'
_chemical_formula_sum 'C17 H17 N O5 S'
_chemical_formula_weight 347.38
_chemical_name_common sulfonamides
_chemical_name_systematic
;
Ethyl 2-[<i>N</i>-(2-Formylphenyl)benzenesulfonamido]acetate
;
_space_group_IT_number 19
_symmetry_cell_setting orthorhombic
_symmetry_space_group_name_Hall 'P 2ac 2ab'
_symmetry_space_group_name_H-M 'P 21 21 21'
_atom_sites_solution_hydrogens geom
_atom_sites_solution_primary direct
_atom_sites_solution_secondary difmap
_audit_creation_method SHELXL-97
_cell_angle_alpha 90.00
_cell_angle_beta 90.00
_cell_angle_gamma 90.00
_cell_formula_units_Z 4
_cell_length_a 11.3442(5)
_cell_length_b 11.7731(6)
_cell_length_c 12.7809(6)
_cell_measurement_reflns_used 4197
_cell_measurement_temperature 293(2)
_cell_measurement_theta_max 28.23
_cell_measurement_theta_min 2.35
_cell_volume 1706.97(14)
_computing_cell_refinement 'SAINT (Bruker, 2004)'
_computing_data_collection 'APEX2 (Bruker, 2004)'
_computing_data_reduction 'SAINT (Bruker, 2004)'
_computing_molecular_graphics
;
ORTEP-3 (Farrugia, 1997) and PLATON (Spek, 2009)
;
_computing_publication_material 'SHELXL97 (Sheldrick, 2008)'
_computing_structure_refinement 'SHELXL97 (Sheldrick, 2008)'
_computing_structure_solution 'SHELXS97 (Sheldrick, 2008)'
_diffrn_ambient_temperature 293(2)
_diffrn_measured_fraction_theta_full 0.985
_diffrn_measured_fraction_theta_max 0.985
_diffrn_measurement_device_type 'Bruker Kappa APEXII area-detector'
_diffrn_measurement_method \w
_diffrn_radiation_monochromator graphite
_diffrn_radiation_source 'fine-focus sealed tube'
_diffrn_radiation_type MoK\a
_diffrn_radiation_wavelength 0.71073
_diffrn_reflns_av_R_equivalents 0.0218
_diffrn_reflns_av_sigmaI/netI 0.0287
_diffrn_reflns_limit_h_max 10
_diffrn_reflns_limit_h_min -15
_diffrn_reflns_limit_k_max 15
_diffrn_reflns_limit_k_min -13
_diffrn_reflns_limit_l_max 17
_diffrn_reflns_limit_l_min -17
_diffrn_reflns_number 10886
_diffrn_reflns_theta_full 28.23
_diffrn_reflns_theta_max 28.23
_diffrn_reflns_theta_min 2.35
_diffrn_standards_number 0
_exptl_absorpt_coefficient_mu 0.216
_exptl_absorpt_correction_T_max 0.9581
_exptl_absorpt_correction_T_min 0.9481
_exptl_absorpt_correction_type multi-scan
_exptl_absorpt_process_details '(SADABS; Sheldrick, 2001)'
_exptl_crystal_colour colourless
_exptl_crystal_density_diffrn 1.352
_exptl_crystal_density_method 'not measured'
_exptl_crystal_description Block
_exptl_crystal_F_000 728
_exptl_crystal_size_max 0.25
_exptl_crystal_size_mid 0.20
_exptl_crystal_size_min 0.20
_refine_diff_density_max 0.311
_refine_diff_density_min -0.226
_refine_ls_abs_structure_details 'Flack (1983), 1714 Friedel pairs'
_refine_ls_abs_structure_Flack -0.05(7)
_refine_ls_extinction_method none
_refine_ls_goodness_of_fit_ref 0.947
_refine_ls_hydrogen_treatment constr
_refine_ls_matrix_type full
_refine_ls_number_parameters 218
_refine_ls_number_reflns 4104
_refine_ls_number_restraints 0
_refine_ls_restrained_S_all 0.947
_refine_ls_R_factor_all 0.0505
_refine_ls_R_factor_gt 0.0359
_refine_ls_shift/su_max 0.001
_refine_ls_shift/su_mean <0.001
_refine_ls_structure_factor_coef Fsqd
_refine_ls_weighting_details 'calc w=1/[\s^2^(Fo^2^)+(0.0478P)^2^+0.2327P] where P=(Fo^2^+2Fc^2^)/3'
_refine_ls_weighting_scheme calc
_refine_ls_wR_factor_gt 0.0834
_refine_ls_wR_factor_ref 0.0921
_reflns_number_gt 3294
_reflns_number_total 4104
_reflns_threshold_expression I>2\s(I)
_cod_data_source_file ci2763.cif
_cod_data_source_block I
_cod_depositor_comments
;
The following automatic conversions were performed:
'_symmetry_cell_setting' value 'Orthorhombic' changed to 'orthorhombic'
according to '/home/saulius/struct/CIF-dictionaries/cif_core.dic'
dictionary named 'cif_core.dic' version 2.4.1 from 2010-06-29.

Automatic conversion script
Id: cif_fix_enum 1527 2010-12-29 10:47:43Z saulius 

The following automatic conversions were performed:

'_symmetry_cell_setting' value 'Orthorhombic' changed to
'orthorhombic' according to
/home/saulius/struct/CIF-dictionaries/cif_core.dic dictionary named
'cif_core.dic' version 2.4.1 from 2010-06-29.

Automatic conversion script
Id: cif_fix_values 1715 2011-07-08 13:25:40Z adriana 
;
_cod_database_code 2221026
_cod_database_fobs_code 2221026

loop_
_symmetry_equiv_pos_as_xyz
'x, y, z'
'-x+1/2, -y, z+1/2'
'-x, y+1/2, -z+1/2'
'x+1/2, -y+1/2, -z'

loop_
_atom_site_type_symbol
_atom_site_label
_atom_site_fract_x
_atom_site_fract_y
_atom_site_fract_z
_atom_site_U_iso_or_equiv
_atom_site_adp_type
_atom_site_calc_flag
_atom_site_refinement_flags
_atom_site_occupancy
_atom_site_disorder_assembly
_atom_site_disorder_group
S S1 0.53613(4) 0.77486(4) 0.23609(3) 0.04875(13) Uani d . 1 . .
N N1 0.57693(13) 0.74419(13) 0.35602(12) 0.0458(4) Uani d . 1 . .
O O1 0.58109(13) 0.88549(13) 0.21568(11) 0.0627(4) Uani d . 1 . .
O O2 0.56980(14) 0.68125(16) 0.17264(13) 0.0734(5) Uani d . 1 . .
O O3 0.75001(14) 0.59352(14) 0.41673(16) 0.0749(5) Uani d . 1 . .
O O4 0.61531(12) 0.47431(12) 0.48118(11) 0.0576(4) Uani d . 1 . .
O O5 0.89664(14) 0.90059(16) 0.34906(17) 0.0833(6) Uani d . 1 . .
C C1 0.38089(15) 0.77875(16) 0.23788(14) 0.0433(4) Uani d . 1 . .
C C2 0.3190(2) 0.68510(18) 0.20483(17) 0.0559(5) Uani d . 1 . .
H H2 0.3585 0.6215 0.1798 0.067 Uiso calc R 1 . .
C C3 0.1975(2) 0.6866(2) 0.2093(2) 0.0693(6) Uani d . 1 . .
H H3 0.1546 0.6237 0.1870 0.083 Uiso calc R 1 . .
C C4 0.1400(2) 0.7802(2) 0.24649(19) 0.0705(6) Uani d . 1 . .
H H4 0.0581 0.7806 0.2496 0.085 Uiso calc R 1 . .
C C5 0.2021(2) 0.8738(2) 0.27923(18) 0.0660(6) Uani d . 1 . .
H H5A 0.1622 0.9371 0.3046 0.079 Uiso calc R 1 . .
C C6 0.32367(19) 0.87418(18) 0.27450(16) 0.0547(5) Uani d . 1 . .
H H6 0.3663 0.9376 0.2956 0.066 Uiso calc R 1 . .
C C7 0.60070(16) 0.83376(15) 0.42938(14) 0.0430(4) Uani d . 1 . .
C C8 0.51433(19) 0.86705(19) 0.49933(16) 0.0585(5) Uani d . 1 . .
H H8 0.4400 0.8338 0.4967 0.070 Uiso calc R 1 . .
C C9 0.5382(3) 0.9487(2) 0.57219(17) 0.0717(6) Uani d . 1 . .
H H9 0.4799 0.9708 0.6192 0.086 Uiso calc R 1 . .
C C10 0.6472(3) 0.9983(2) 0.57653(17) 0.0713(7) Uani d . 1 . .
H H10 0.6630 1.0529 0.6273 0.086 Uiso calc R 1 . .
C C11 0.7342(2) 0.96779(17) 0.50592(16) 0.0585(5) Uani d . 1 . .
H H11 0.8075 1.0030 0.5082 0.070 Uiso calc R 1 . .
C C12 0.71158(17) 0.88403(15) 0.43139(14) 0.0444(4) Uani d . 1 . .
C C13 0.80492(18) 0.85128(18) 0.35747(16) 0.0525(5) Uani d . 1 . .
H H13 0.7919 0.7886 0.3148 0.063 Uiso calc R 1 . .
C C14 0.54423(19) 0.63341(16) 0.39786(16) 0.0529(4) Uani d . 1 . .
H H14A 0.5022 0.5908 0.3447 0.064 Uiso calc R 1 . .
H H14B 0.4917 0.6437 0.4570 0.064 Uiso calc R 1 . .
C C15 0.65033(19) 0.56723(17) 0.43213(15) 0.0485(4) Uani d . 1 . .
C C16 0.7055(2) 0.39708(18) 0.51686(18) 0.0642(6) Uani d . 1 . .
H H16A 0.7631 0.4372 0.5591 0.077 Uiso calc R 1 . .
H H16B 0.7457 0.3630 0.4577 0.077 Uiso calc R 1 . .
C C17 0.6461(3) 0.3085(2) 0.5799(3) 0.1089(12) Uani d . 1 . .
H H17A 0.6111 0.3426 0.6406 0.163 Uiso calc R 1 . .
H H17B 0.7027 0.2525 0.6012 0.163 Uiso calc R 1 . .
H H17C 0.5858 0.2729 0.5386 0.163 Uiso calc R 1 . .

loop_
_atom_site_aniso_label
_atom_site_aniso_U_11
_atom_site_aniso_U_22
_atom_site_aniso_U_33
_atom_site_aniso_U_12
_atom_site_aniso_U_13
_atom_site_aniso_U_23
S1 0.0432(2) 0.0579(3) 0.0451(2) 0.0008(2) 0.0015(2) -0.0029(2)
N1 0.0426(8) 0.0414(8) 0.0535(8) 0.0000(7) -0.0064(6) 0.0046(7)
O1 0.0607(9) 0.0714(10) 0.0559(8) -0.0149(8) -0.0027(7) 0.0166(7)
O2 0.0594(10) 0.0918(12) 0.0692(9) 0.0096(9) 0.0088(7) -0.0290(9)
O3 0.0449(9) 0.0622(10) 0.1175(14) 0.0016(8) -0.0120(9) 0.0194(9)
O4 0.0636(9) 0.0468(8) 0.0622(8) 0.0010(7) -0.0076(7) 0.0095(7)
O5 0.0478(9) 0.0929(13) 0.1093(14) -0.0136(9) 0.0124(9) -0.0077(11)
C1 0.0411(9) 0.0509(10) 0.0380(8) 0.0016(8) -0.0043(7) -0.0017(9)
C2 0.0555(13) 0.0491(11) 0.0630(12) 0.0033(10) -0.0050(9) -0.0037(9)
C3 0.0548(13) 0.0680(14) 0.0852(16) -0.0116(12) -0.0057(12) -0.0013(12)
C4 0.0466(11) 0.0937(18) 0.0712(14) 0.0004(13) 0.0025(10) 0.0003(14)
C5 0.0592(13) 0.0776(15) 0.0612(13) 0.0218(13) -0.0023(11) -0.0129(12)
C6 0.0576(12) 0.0564(12) 0.0502(10) 0.0069(10) -0.0082(9) -0.0095(9)
C7 0.0454(10) 0.0408(9) 0.0429(9) 0.0049(8) -0.0035(8) 0.0058(8)
C8 0.0522(12) 0.0656(13) 0.0576(11) 0.0071(10) 0.0076(9) 0.0062(10)
C9 0.0859(17) 0.0712(14) 0.0579(12) 0.0135(15) 0.0170(14) -0.0028(11)
C10 0.111(2) 0.0521(12) 0.0508(12) 0.0063(13) -0.0067(13) -0.0087(10)
C11 0.0719(15) 0.0488(11) 0.0547(12) -0.0025(11) -0.0150(10) 0.0027(9)
C12 0.0463(10) 0.0420(9) 0.0449(9) 0.0045(8) -0.0050(8) 0.0067(8)
C13 0.0432(11) 0.0538(11) 0.0605(12) 0.0035(10) -0.0014(9) 0.0079(9)
C14 0.0452(11) 0.0452(10) 0.0684(11) -0.0022(10) -0.0031(10) 0.0073(9)
C15 0.0523(12) 0.0427(10) 0.0505(10) -0.0004(9) -0.0091(9) -0.0037(8)
C16 0.0804(16) 0.0486(11) 0.0635(13) 0.0096(11) -0.0243(11) 0.0018(10)
C17 0.132(3) 0.0725(18) 0.122(3) -0.0193(18) -0.047(2) 0.0430(18)

loop_
_atom_type_symbol
_atom_type_description
_atom_type_scat_dispersion_real
_atom_type_scat_dispersion_imag
_atom_type_scat_source
C C 0.0033 0.0016 'International Tables Vol C Tables 4.2.6.8 and 6.1.1.4'
H H 0.0000 0.0000 'International Tables Vol C Tables 4.2.6.8 and 6.1.1.4'
N N 0.0061 0.0033 'International Tables Vol C Tables 4.2.6.8 and 6.1.1.4'
O O 0.0106 0.0060 'International Tables Vol C Tables 4.2.6.8 and 6.1.1.4'
S S 0.1246 0.1234 'International Tables Vol C Tables 4.2.6.8 and 6.1.1.4'

loop_
_geom_angle_atom_site_label_1
_geom_angle_atom_site_label_2
_geom_angle_atom_site_label_3
_geom_angle_site_symmetry_1
_geom_angle_site_symmetry_3
_geom_angle
_geom_angle_publ_flag
O1 S1 O2 . . 120.60(10) ?
O1 S1 N1 . . 105.70(10) ?
O2 S1 N1 . . 106.70(10) ?
O1 S1 C1 . . 109.70(10) ?
O2 S1 C1 . . 107.20(10) ?
N1 S1 C1 . . 106.00(10) ?
C7 N1 C14 . . 117.7(2) ?
C7 N1 S1 . . 120.10(10) ?
C14 N1 S1 . . 117.90(10) ?
C15 O4 C16 . . 117.27(16) ?
C6 C1 C2 . . 121.17(18) ?
C6 C1 S1 . . 119.73(15) ?
C2 C1 S1 . . 119.08(15) ?
C3 C2 C1 . . 119.2(2) ?
C3 C2 H2 . . 120.4 ?
C1 C2 H2 . . 120.4 ?
C2 C3 C4 . . 120.1(2) ?
C2 C3 H3 . . 120.0 ?
C4 C3 H3 . . 120.0 ?
C5 C4 C3 . . 120.6(2) ?
C5 C4 H4 . . 119.7 ?
C3 C4 H4 . . 119.7 ?
C4 C5 C6 . . 120.1(2) ?
C4 C5 H5A . . 120.0 ?
C6 C5 H5A . . 120.0 ?
C1 C6 C5 . . 118.9(2) ?
C1 C6 H6 . . 120.6 ?
C5 C6 H6 . . 120.6 ?
C8 C7 C12 . . 120.55(19) ?
C8 C7 N1 . . 119.79(18) ?
C12 C7 N1 . . 119.63(17) ?
C9 C8 C7 . . 120.0(2) ?
C9 C8 H8 . . 120.0 ?
C7 C8 H8 . . 120.0 ?
C8 C9 C10 . . 120.5(2) ?
C8 C9 H9 . . 119.8 ?
C10 C9 H9 . . 119.8 ?
C9 C10 C11 . . 120.4(2) ?
C9 C10 H10 . . 119.8 ?
C11 C10 H10 . . 119.8 ?
C10 C11 C12 . . 119.8(2) ?
C10 C11 H11 . . 120.1 ?
C12 C11 H11 . . 120.1 ?
C7 C12 C11 . . 118.69(19) ?
C7 C12 C13 . . 121.86(18) ?
C11 C12 C13 . . 119.45(19) ?
O5 C13 C12 . . 123.8(2) ?
O5 C13 H13 . . 118.1 ?
C12 C13 H13 . . 118.1 ?
N1 C14 C15 . . 111.6(2) ?
N1 C14 H14A . . 109.3 ?
C15 C14 H14A . . 109.3 ?
N1 C14 H14B . . 109.3 ?
C15 C14 H14B . . 109.3 ?
H14A C14 H14B . . 108.0 ?
O3 C15 O4 . . 125.4(2) ?
O3 C15 C14 . . 125.5(2) ?
O4 C15 C14 . . 109.11(17) ?
O4 C16 C17 . . 107.0(2) ?
O4 C16 H16A . . 110.3 ?
C17 C16 H16A . . 110.3 ?
O4 C16 H16B . . 110.3 ?
C17 C16 H16B . . 110.3 ?
H16A C16 H16B . . 108.6 ?
C16 C17 H17A . . 109.5 ?
C16 C17 H17B . . 109.5 ?
H17A C17 H17B . . 109.5 ?
C16 C17 H17C . . 109.5 ?
H17A C17 H17C . . 109.5 ?
H17B C17 H17C . . 109.5 ?

loop_
_geom_bond_atom_site_label_1
_geom_bond_atom_site_label_2
_geom_bond_site_symmetry_2
_geom_bond_distance
_geom_bond_publ_flag
S1 O1 . 1.4229(15) ?
S1 O2 . 1.4206(16) ?
S1 N1 . 1.6414(15) ?
S1 C1 . 1.7618(18) ?
N1 C7 . 1.437(2) ?
N1 C14 . 1.458(2) ?
O3 C15 . 1.189(2) ?
O4 C15 . 1.322(2) ?
O4 C16 . 1.443(2) ?
O5 C13 . 1.196(3) ?
C1 C6 . 1.379(3) ?
C1 C2 . 1.374(3) ?
C2 C3 . 1.380(3) ?
C2 H2 . 0.93 ?
C3 C4 . 1.367(3) ?
C3 H3 . 0.93 ?
C4 C5 . 1.373(3) ?
C4 H4 . 0.93 ?
C5 C6 . 1.381(3) ?
C5 H5A . 0.93 ?
C6 H6 . 0.93 ?
C7 C8 . 1.383(3) ?
C7 C12 . 1.390(3) ?
C8 C9 . 1.365(3) ?
C8 H8 . 0.93 ?
C9 C10 . 1.370(4) ?
C9 H9 . 0.93 ?
C10 C11 . 1.385(3) ?
C10 H10 . 0.93 ?
C11 C12 . 1.395(3) ?
C11 H11 . 0.93 ?
C12 C13 . 1.471(3) ?
C13 H13 . 0.93 ?
C14 C15 . 1.499(3) ?
C14 H14A . 0.97 ?
C14 H14B . 0.97 ?
C16 C17 . 1.480(4) ?
C16 H16A . 0.97 ?
C16 H16B . 0.97 ?
C17 H17A . 0.96 ?
C17 H17B . 0.96 ?
C17 H17C . 0.96 ?

loop_
_geom_hbond_atom_site_label_D
_geom_hbond_atom_site_label_H
_geom_hbond_atom_site_label_A
_geom_hbond_site_symmetry_A
_geom_hbond_distance_DH
_geom_hbond_distance_HA
_geom_hbond_distance_DA
_geom_hbond_angle_DHA
_geom_hbond_publ_flag
C8 H8 O3 4_466 0.93 2.57 3.218(3) 127 yes
C16 H16B Cg1 3_645 0.97 2.73 3.605(3) 150 yes

loop_
_geom_torsion_atom_site_label_1
_geom_torsion_atom_site_label_2
_geom_torsion_atom_site_label_3
_geom_torsion_atom_site_label_4
_geom_torsion_site_symmetry_1
_geom_torsion_site_symmetry_2
_geom_torsion_site_symmetry_3
_geom_torsion_site_symmetry_4
_geom_torsion
_geom_torsion_publ_flag
O1 S1 N1 C7 . . . . 24.90(17) ?
O2 S1 N1 C7 . . . . 154.43(15) ?
C1 S1 N1 C7 . . . . -91.53(15) ?
O1 S1 N1 C14 . . . . -179.00(14) ?
O2 S1 N1 C14 . . . . -49.47(17) ?
C1 S1 N1 C14 . . . . 64.58(16) ?
O1 S1 C1 C6 . . . . -33.51(18) ?
O2 S1 C1 C6 . . . . -166.12(17) ?
N1 S1 C1 C6 . . . . 80.23(17) ?
O1 S1 C1 C2 . . . . 148.00(16) ?
O2 S1 C1 C2 . . . . 15.4(2) ?
N1 S1 C1 C2 . . . . -98.26(16) ?
C6 C1 C2 C3 . . . . -0.5(3) ?
S1 C1 C2 C3 . . . . 177.94(18) ?
C1 C2 C3 C4 . . . . -0.2(3) ?
C2 C3 C4 C5 . . . . 0.3(4) ?
C3 C4 C5 C6 . . . . 0.2(4) ?
C2 C1 C6 C5 . . . . 1.1(3) ?
S1 C1 C6 C5 . . . . -177.41(17) ?
C4 C5 C6 C1 . . . . -0.9(3) ?
C14 N1 C7 C8 . . . . -59.1(2) ?
S1 N1 C7 C8 . . . . 97.09(19) ?
C14 N1 C7 C12 . . . . 119.11(18) ?
S1 N1 C7 C12 . . . . -84.75(19) ?
C12 C7 C8 C9 . . . . -1.0(3) ?
N1 C7 C8 C9 . . . . 177.16(19) ?
C7 C8 C9 C10 . . . . 0.1(3) ?
C8 C9 C10 C11 . . . . 1.1(4) ?
C9 C10 C11 C12 . . . . -1.5(3) ?
C8 C7 C12 C11 . . . . 0.6(3) ?
N1 C7 C12 C11 . . . . -177.55(16) ?
C8 C7 C12 C13 . . . . -179.43(17) ?
N1 C7 C12 C13 . . . . 2.4(3) ?
C10 C11 C12 C7 . . . . 0.6(3) ?
C10 C11 C12 C13 . . . . -179.32(19) ?
C7 C12 C13 O5 . . . . 171.5(2) ?
C11 C12 C13 O5 . . . . -8.5(3) ?
C7 N1 C14 C15 . . . . -80.8(2) ?
S1 N1 C14 C15 . . . . 122.49(16) ?
C16 O4 C15 O3 . . . . -1.5(3) ?
C16 O4 C15 C14 . . . . 177.78(17) ?
N1 C14 C15 O3 . . . . -8.5(3) ?
N1 C14 C15 O4 . . . . 172.19(15) ?
C15 O4 C16 C17 . . . . 173.1(2) ?

loop_
_cod_related_entry_id
_cod_related_entry_database
_cod_related_entry_code
1 ChemSpider 24741650
